data_2203681
loop_
_publ_author_name
'Liu, Xuanwen'
'Zhang, BaoFeng'
'Wang, Xiaoqing'
'Shen, Guangqiu'
'Wang, Ru-Ji'
'Shen, Dezhong'

_publ_section_title
;
 A new heterometallic complex:
 [Mn(H~2~O)~6~][Co(dmg)~2~(N~3~)~2~]~2~&#x00B7;2H~2~O, where dmg is
 dimethylglyoximate
;
_journal_issue 5
_journal_name_full 'Acta Crystallographica Section E'
_journal_page_first m538
_journal_page_last m540
_journal_paper_doi 10.1107/S1600536803029465
_journal_volume 60
_journal_year 2004
_chemical_formula_iupac '[Mn (H2 O)6] [Co (C4 H7 N2 O2)2 (N3)2]2, 2H2 O'
_chemical_formula_moiety '2(C8 H14 Co N10 O4), H12 Mn O6, 2(H2 O)'
_chemical_formula_sum 'C16 H44 Co2 Mn N20 O16'
_chemical_formula_weight 945.51
_chemical_name_systematic
;
hexaaquamanganese bis[diazidobis(dimethylglyoximato)cobaltate]
dihydrate
;
_space_group_IT_number 2
_symmetry_cell_setting triclinic
_symmetry_space_group_name_Hall '-P 1'
_symmetry_space_group_name_H-M 'P -1'
_atom_sites_solution_hydrogens geom
_atom_sites_solution_primary direct
_atom_sites_solution_secondary difmap
_audit_creation_method SHELXL-97
_cell_angle_alpha 87.225(10)
_cell_angle_beta 67.328(9)
_cell_angle_gamma 72.767(11)
_cell_formula_units_Z 1
_cell_length_a 9.7345(14)
_cell_length_b 9.7893(16)
_cell_length_c 11.4276(15)
_cell_measurement_reflns_used 34
_cell_measurement_temperature 293(2)
_cell_measurement_theta_max 12.5
_cell_measurement_theta_min 5.0
_cell_volume 957.0(3)
_computing_cell_refinement XSCANS
_computing_data_collection 'XSCANS (Bruker, 1997)'
_computing_data_reduction XSCANS
_computing_molecular_graphics SHELXTL
_computing_publication_material SHELXTL
_computing_structure_refinement SHELXTL
_computing_structure_solution 'SHELXTL (Bruker, 1997)'
_diffrn_ambient_temperature 293(2)
_diffrn_measured_fraction_theta_full 0.999
_diffrn_measured_fraction_theta_max 0.999
_diffrn_measurement_device_type 'Bruker P4'
_diffrn_measurement_method \w
_diffrn_radiation_monochromator graphite
_diffrn_radiation_source 'fine-focus sealed tube'
_diffrn_radiation_type MoK\a
_diffrn_radiation_wavelength 0.71073
_diffrn_reflns_av_R_equivalents 0.0196
_diffrn_reflns_av_sigmaI/netI 0.0355
_diffrn_reflns_limit_h_max 11
_diffrn_reflns_limit_h_min -1
_diffrn_reflns_limit_k_max 11
_diffrn_reflns_limit_k_min -11
_diffrn_reflns_limit_l_max 13
_diffrn_reflns_limit_l_min -12
_diffrn_reflns_number 4022
_diffrn_reflns_theta_full 25.00
_diffrn_reflns_theta_max 25.00
_diffrn_reflns_theta_min 1.94
_diffrn_standards_decay_% 0
_diffrn_standards_interval_count 100
_diffrn_standards_number 3
_exptl_absorpt_coefficient_mu 1.271
_exptl_absorpt_correction_T_max 0.774
_exptl_absorpt_correction_T_min 0.601
_exptl_absorpt_correction_type psi-scan
_exptl_absorpt_process_details '(North et al., 1968)'
_exptl_crystal_colour 'dark red'
_exptl_crystal_density_diffrn 1.641
_exptl_crystal_density_method 'not measured'
_exptl_crystal_description prism
_exptl_crystal_F_000 487
_exptl_crystal_size_max 0.4
_exptl_crystal_size_mid 0.2
_exptl_crystal_size_min 0.2
_refine_diff_density_max 0.317
_refine_diff_density_min -0.243
_refine_ls_extinction_method none
_refine_ls_goodness_of_fit_ref 1.021
_refine_ls_hydrogen_treatment constr
_refine_ls_matrix_type full
_refine_ls_number_parameters 255
_refine_ls_number_reflns 3369
_refine_ls_number_restraints 0
_refine_ls_restrained_S_all 1.021
_refine_ls_R_factor_all 0.0363
_refine_ls_R_factor_gt 0.0313
_refine_ls_shift/su_max 0.001
_refine_ls_shift/su_mean 0.000
_refine_ls_structure_factor_coef Fsqd
_refine_ls_weighting_details 'calc w = 1/[\s^2^(Fo^2^)+(0.001P)^2^+1.2P] where P = (Fo^2^+2Fc^2^)/3'
_refine_ls_weighting_scheme calc
_refine_ls_wR_factor_gt 0.0736
_refine_ls_wR_factor_ref 0.0771
_reflns_number_gt 2918
_reflns_number_total 3369
_reflns_threshold_expression I>2\s(I)
_cod_data_source_file ww6135.cif
_cod_data_source_block I
_cod_original_sg_symbol_H-M P-1
_cod_database_code 2203681
_cod_database_fobs_code 2203681

loop_
_symmetry_equiv_pos_as_xyz
'x, y, z'
'-x, -y, -z'

loop_
_atom_site_label
_atom_site_fract_x
_atom_site_fract_y
_atom_site_fract_z
_atom_site_U_iso_or_equiv
_atom_site_adp_type
_atom_site_calc_flag
_atom_site_refinement_flags
_atom_site_occupancy
_atom_site_type_symbol
Co1 0.0000 0.0000 0.0000 0.03262(13) Uani d S 1 Co
Co2 0.5000 0.5000 0.5000 0.03373(13) Uani d S 1 Co
Mn1 0.5000 -0.5000 0.0000 0.03979(15) Uani d S 1 Mn
O1 0.0212(2) 0.0508(2) -0.25296(18) 0.0460(5) Uani d . 1 O
O2 0.2399(2) -0.0560(2) 0.09544(18) 0.0432(5) Uani d . 1 O
H2A 0.1149 -0.0499 0.1782 0.087(13) Uiso d R 1 H
O3 0.5202(2) 0.7108(2) 0.31861(18) 0.0440(5) Uani d . 1 O
O4 0.2248(2) 0.4759(2) 0.70815(19) 0.0509(5) Uani d . 1 O
H4D 0.3223 0.3927 0.7098 0.087(13) Uiso d R 1 H
O5 0.3790(2) -0.3781(2) -0.11430(19) 0.0507(5) Uani d . 1 O
H5D 0.4302 -0.3804 -0.1939 0.061 Uiso d R 1 H
H5E 0.2797 -0.3482 -0.0827 0.061 Uiso d R 1 H
O6 0.2876(3) -0.5507(3) 0.1183(2) 0.0640(6) Uani d . 1 O
H6A 0.2050 -0.4950 0.1733 0.077 Uiso d R 1 H
H6B 0.2510 -0.5926 0.0791 0.077 Uiso d R 1 H
O7 0.4370(3) -0.3119(2) 0.1197(2) 0.0589(6) Uani d . 1 O
H7A 0.3742 -0.2305 0.1191 0.071 Uiso d R 1 H
H7B 0.4442 -0.3015 0.1903 0.071 Uiso d R 1 H
N1 0.1000(3) 0.0180(2) -0.1755(2) 0.0367(5) Uani d . 1 N
N2 0.2053(3) -0.0316(2) -0.0087(2) 0.0357(5) Uani d . 1 N
N3 0.4264(3) 0.6664(2) 0.4222(2) 0.0378(5) Uani d . 1 N
N4 0.2866(3) 0.5523(2) 0.6089(2) 0.0379(5) Uani d . 1 N
N5 0.0547(3) -0.2088(2) -0.0339(2) 0.0435(6) Uani d . 1 N
N6 -0.0495(3) -0.2631(3) -0.0032(2) 0.0475(6) Uani d . 1 N
N7 -0.1454(4) -0.3181(3) 0.0246(4) 0.0762(9) Uani d . 1 N
N8 0.4697(3) 0.3832(3) 0.3823(2) 0.0444(6) Uani d . 1 N
N9 0.3591(3) 0.3399(3) 0.4198(2) 0.0513(6) Uani d . 1 N
N10 0.2578(5) 0.2916(5) 0.4504(4) 0.0951(13) Uani d . 1 N
C1 0.3445(4) 0.0129(4) -0.3534(3) 0.0514(8) Uani d . 1 C
H1A 0.2799 0.0343 -0.4017 0.077 Uiso calc R 1 H
H1B 0.4257 -0.0759 -0.3875 0.077 Uiso calc R 1 H
H1C 0.3902 0.0886 -0.3581 0.077 Uiso calc R 1 H
C2 0.2481(3) 0.0004(3) -0.2188(3) 0.0388(6) Uani d . 1 C
C3 0.3118(3) -0.0313(3) -0.1194(3) 0.0382(6) Uani d . 1 C
C4 0.4801(3) -0.0593(4) -0.1460(3) 0.0538(8) Uani d . 1 C
H4A 0.4967 -0.0777 -0.0684 0.081 Uiso calc R 1 H
H4B 0.5117 0.0229 -0.1808 0.081 Uiso calc R 1 H
H4C 0.5407 -0.1412 -0.2059 0.081 Uiso calc R 1 H
C5 0.2000(4) 0.8662(3) 0.4278(3) 0.0572(8) Uani d . 1 C
H5A 0.2759 0.8922 0.3549 0.086 Uiso calc R 1 H
H5B 0.1528 0.9426 0.4937 0.086 Uiso calc R 1 H
H5C 0.1211 0.8495 0.4047 0.086 Uiso calc R 1 H
C6 0.2783(3) 0.7329(3) 0.4748(3) 0.0401(6) Uani d . 1 C
C7 0.1949(3) 0.6645(3) 0.5853(3) 0.0407(6) Uani d . 1 C
C8 0.0230(3) 0.7175(4) 0.6601(3) 0.0554(8) Uani d . 1 C
H8A -0.0058 0.6563 0.7277 0.083 Uiso calc R 1 H
H8B -0.0309 0.7166 0.6055 0.083 Uiso calc R 1 H
H8C -0.0048 0.8136 0.6953 0.083 Uiso calc R 1 H
O1W 0.0429(4) -0.3590(3) 0.2909(4) 0.1217(15) Uani d . 1 O
H1D -0.0425 -0.3781 0.3099 0.146 Uiso d R 1 H
H1E 0.0232 -0.2695 0.2819 0.146 Uiso d R 1 H

loop_
_atom_site_aniso_label
_atom_site_aniso_U_11
_atom_site_aniso_U_22
_atom_site_aniso_U_33
_atom_site_aniso_U_12
_atom_site_aniso_U_13
_atom_site_aniso_U_23
Co1 0.0325(3) 0.0341(3) 0.0324(3) -0.0089(2) -0.0147(2) 0.0032(2)
Co2 0.0323(3) 0.0372(3) 0.0328(3) -0.0091(2) -0.0151(2) 0.0039(2)
Mn1 0.0383(3) 0.0423(3) 0.0384(3) -0.0096(3) -0.0161(3) 0.0003(3)
O1 0.0479(12) 0.0580(12) 0.0377(11) -0.0149(10) -0.0238(9) 0.0086(9)
O2 0.0415(11) 0.0514(12) 0.0423(11) -0.0097(9) -0.0253(9) 0.0045(9)
O3 0.0478(11) 0.0472(11) 0.0394(11) -0.0168(9) -0.0186(9) 0.0116(9)
O4 0.0432(12) 0.0599(13) 0.0458(12) -0.0190(10) -0.0119(10) 0.0154(10)
O5 0.0414(11) 0.0617(13) 0.0411(11) -0.0027(10) -0.0170(9) 0.0029(10)
O6 0.0496(13) 0.0761(16) 0.0624(15) -0.0276(12) -0.0101(11) -0.0037(12)
O7 0.0784(16) 0.0438(12) 0.0568(13) 0.0036(11) -0.0435(13) -0.0083(10)
N1 0.0404(13) 0.0375(12) 0.0351(12) -0.0116(10) -0.0177(10) 0.0025(9)
N2 0.0378(12) 0.0347(11) 0.0386(12) -0.0101(10) -0.0197(10) 0.0034(9)
N3 0.0420(13) 0.0408(12) 0.0348(12) -0.0135(10) -0.0188(10) 0.0045(10)
N4 0.0367(12) 0.0433(13) 0.0350(12) -0.0131(10) -0.0145(10) 0.0032(10)
N5 0.0409(13) 0.0383(13) 0.0517(14) -0.0116(11) -0.0182(11) 0.0007(11)
N6 0.0515(15) 0.0386(13) 0.0533(15) -0.0117(12) -0.0226(13) 0.0017(11)
N7 0.068(2) 0.065(2) 0.103(3) -0.0372(17) -0.0288(19) 0.0075(18)
N8 0.0463(14) 0.0524(15) 0.0392(13) -0.0177(12) -0.0189(11) 0.0003(11)
N9 0.0541(16) 0.0640(17) 0.0438(14) -0.0224(14) -0.0236(13) 0.0002(12)
N10 0.093(3) 0.145(4) 0.076(2) -0.078(3) -0.031(2) 0.003(2)
C1 0.0483(18) 0.062(2) 0.0415(16) -0.0210(15) -0.0116(14) 0.0048(14)
C2 0.0410(15) 0.0366(14) 0.0374(14) -0.0122(12) -0.0133(12) 0.0015(11)
C3 0.0356(14) 0.0365(14) 0.0422(15) -0.0119(11) -0.0137(12) 0.0006(11)
C4 0.0380(16) 0.070(2) 0.0542(19) -0.0195(15) -0.0162(14) 0.0007(16)
C5 0.058(2) 0.0514(19) 0.058(2) 0.0007(15) -0.0305(17) 0.0050(15)
C6 0.0412(15) 0.0410(15) 0.0401(15) -0.0056(12) -0.0227(13) -0.0001(12)
C7 0.0375(15) 0.0457(16) 0.0409(15) -0.0082(12) -0.0197(12) -0.0035(12)
C8 0.0385(16) 0.059(2) 0.061(2) -0.0044(14) -0.0175(15) -0.0030(16)
O1W 0.075(2) 0.0678(19) 0.157(3) -0.0170(16) 0.021(2) 0.002(2)

loop_
_atom_type_symbol
_atom_type_description
_atom_type_scat_dispersion_real
_atom_type_scat_dispersion_imag
_atom_type_scat_source
C C 0.0033 0.0016 'International Tables Vol C Tables 4.2.6.8 and 6.1.1.4'
H H 0.0000 0.0000 'International Tables Vol C Tables 4.2.6.8 and 6.1.1.4'
N N 0.0061 0.0033 'International Tables Vol C Tables 4.2.6.8 and 6.1.1.4'
O O 0.0106 0.0060 'International Tables Vol C Tables 4.2.6.8 and 6.1.1.4'
Mn Mn 0.3368 0.7283 'International Tables Vol C Tables 4.2.6.8 and 6.1.1.4'
Co Co 0.3494 0.9721 'International Tables Vol C Tables 4.2.6.8 and 6.1.1.4'

loop_
_geom_angle_atom_site_label_1
_geom_angle_atom_site_label_2
_geom_angle_atom_site_label_3
_geom_angle_site_symmetry_1
_geom_angle_site_symmetry_3
_geom_angle
_geom_angle_publ_flag
N1 Co1 N1 . 2 180.0 no
N1 Co1 N2 . 2 98.89(9) yes
N1 Co1 N2 2 2 81.11(9) yes
N1 Co1 N2 . . 81.11(9) yes
N1 Co1 N2 2 . 98.89(9) yes
N2 Co1 N2 2 . 180.00(13) .
N1 Co1 N5 . . 89.82(10) yes
N1 Co1 N5 2 . 90.18(10) yes
N2 Co1 N5 2 . 92.65(10) yes
N2 Co1 N5 . . 87.35(10) yes
N1 Co1 N5 . 2 90.18(10) yes
N1 Co1 N5 2 2 89.82(10) yes
N2 Co1 N5 2 2 87.35(10) yes
N2 Co1 N5 . 2 92.65(10) yes
N5 Co1 N5 . 2 180.0 .
N4 Co2 N4 . 2_666 180.0000(10) .
N4 Co2 N3 . . 81.20(10) yes
N4 Co2 N3 2_666 . 98.80(10) yes
N4 Co2 N3 . 2_666 98.80(10) yes
N4 Co2 N3 2_666 2_666 81.20(10) yes
N3 Co2 N3 . 2_666 180.0000(10) .
N4 Co2 N8 . . 92.38(10) yes
N4 Co2 N8 2_666 . 87.62(10) yes
N3 Co2 N8 . . 89.07(10) yes
N3 Co2 N8 2_666 . 90.93(10) yes
N4 Co2 N8 . 2_666 87.62(10) yes
N4 Co2 N8 2_666 2_666 92.38(10) yes
N3 Co2 N8 . 2_666 90.93(10) yes
N3 Co2 N8 2_666 2_666 89.07(10) yes
N8 Co2 N8 . 2_666 180.00(10) .
O7 Mn1 O7 2_645 . 180.00(10) .
O7 Mn1 O5 2_645 2_645 90.93(8) yes
O7 Mn1 O5 . 2_645 89.07(8) yes
O7 Mn1 O5 2_645 . 89.07(8) yes
O7 Mn1 O5 . . 90.93(8) yes
O5 Mn1 O5 2_645 . 180.00(11) .
O7 Mn1 O6 2_645 2_645 91.93(9) yes
O7 Mn1 O6 . 2_645 88.07(9) yes
O5 Mn1 O6 2_645 2_645 89.31(9) yes
O5 Mn1 O6 . 2_645 90.69(9) yes
O7 Mn1 O6 2_645 . 88.07(9) yes
O7 Mn1 O6 . . 91.93(9) yes
O5 Mn1 O6 2_645 . 90.69(9) yes
O5 Mn1 O6 . . 89.31(9) yes
O6 Mn1 O6 2_645 . 180.0 .
N2 O2 H2A . . 102.4 no
N4 O4 H4D . . 104.4 no
Mn1 O5 H5D . . 118.0 no
Mn1 O5 H5E . . 119.0 no
H5D O5 H5E . . 121.1 no
Mn1 O6 H6A . . 127.5 no
Mn1 O6 H6B . . 115.4 no
H6A O6 H6B . . 102.0 no
Mn1 O7 H7A . . 126.7 no
Mn1 O7 H7B . . 131.1 no
H7A O7 H7B . . 100.2 no
C2 N1 O1 . . 120.8(2) no
C2 N1 Co1 . . 116.94(19) no
O1 N1 Co1 . . 122.24(17) no
C3 N2 O2 . . 121.2(2) no
C3 N2 Co1 . . 116.98(18) no
O2 N2 Co1 . . 121.76(17) no
C6 N3 O3 . . 121.8(2) no
C6 N3 Co2 . . 115.82(19) no
O3 N3 Co2 . . 122.39(17) no
C7 N4 O4 . . 118.8(2) no
C7 N4 Co2 . . 117.5(2) no
O4 N4 Co2 . . 123.75(17) no
N6 N5 Co1 . . 118.6(2) no
N7 N6 N5 . . 178.2(3) no
N9 N8 Co2 . . 119.2(2) no
N10 N9 N8 . . 175.9(4) no
C2 C1 H1A . . 109.5 no
C2 C1 H1B . . 109.5 no
H1A C1 H1B . . 109.5 no
C2 C1 H1C . . 109.5 no
H1A C1 H1C . . 109.5 no
H1B C1 H1C . . 109.5 no
N1 C2 C3 . . 112.7(2) no
N1 C2 C1 . . 124.1(3) no
C3 C2 C1 . . 123.2(3) no
N2 C3 C2 . . 112.2(2) no
N2 C3 C4 . . 124.8(3) no
C2 C3 C4 . . 122.9(3) no
C3 C4 H4A . . 109.5 no
C3 C4 H4B . . 109.5 no
H4A C4 H4B . . 109.5 no
C3 C4 H4C . . 109.5 no
H4A C4 H4C . . 109.5 no
H4B C4 H4C . . 109.5 no
C6 C5 H5A . . 109.5 no
C6 C5 H5B . . 109.5 no
H5A C5 H5B . . 109.5 no
C6 C5 H5C . . 109.5 no
H5A C5 H5C . . 109.5 no
H5B C5 H5C . . 109.5 no
N3 C6 C7 . . 113.3(2) no
N3 C6 C5 . . 123.4(3) no
C7 C6 C5 . . 123.3(3) no
N4 C7 C6 . . 112.2(2) no
N4 C7 C8 . . 124.0(3) no
C6 C7 C8 . . 123.9(3) no
C7 C8 H8A . . 109.5 no
C7 C8 H8B . . 109.5 no
H8A C8 H8B . . 109.5 no
C7 C8 H8C . . 109.5 no
H8A C8 H8C . . 109.5 no
H8B C8 H8C . . 109.5 no
H1D O1W H1E . . 106.4 no

loop_
_geom_bond_atom_site_label_1
_geom_bond_atom_site_label_2
_geom_bond_site_symmetry_2
_geom_bond_distance
_geom_bond_publ_flag
Co1 N1 . 1.887(2) yes
Co1 N1 2 1.887(2) .
Co1 N2 2 1.893(2) .
Co1 N2 . 1.893(2) yes
Co1 N5 . 1.971(2) yes
Co1 N5 2 1.971(2) .
Co2 N4 . 1.888(2) yes
Co2 N4 2_666 1.888(2) .
Co2 N3 . 1.902(2) yes
Co2 N3 2_666 1.902(2) .
Co2 N8 . 1.964(2) yes
Co2 N8 2_666 1.964(2) .
Mn1 O7 2_645 2.136(2) .
Mn1 O7 . 2.136(2) yes
Mn1 O5 2_645 2.173(2) .
Mn1 O5 . 2.173(2) yes
Mn1 O6 2_645 2.177(2) .
Mn1 O6 . 2.177(2) yes
O1 N1 . 1.351(3) no
O2 N2 . 1.349(3) no
O2 H2A . 1.2059 no
O3 N3 . 1.332(3) no
O4 N4 . 1.367(3) no
O4 H4D . 1.0572 no
O5 H5D . 0.8500 no
O5 H5E . 0.8501 no
O6 H6A . 0.8500 no
O6 H6B . 0.8500 no
O7 H7A . 0.8500 no
O7 H7B . 0.8500 no
N1 C2 . 1.291(4) no
N2 C3 . 1.291(3) no
N3 C6 . 1.296(4) no
N4 C7 . 1.285(4) no
N5 N6 . 1.209(3) no
N6 N7 . 1.147(4) no
N8 N9 . 1.191(4) no
N9 N10 . 1.145(4) no
C1 C2 . 1.483(4) no
C1 H1A . 0.9600 no
C1 H1B . 0.9600 no
C1 H1C . 0.9600 no
C2 C3 . 1.471(4) no
C3 C4 . 1.486(4) no
C4 H4A . 0.9600 no
C4 H4B . 0.9600 no
C4 H4C . 0.9600 no
C5 C6 . 1.492(4) no
C5 H5A . 0.9600 no
C5 H5B . 0.9600 no
C5 H5C . 0.9600 no
C6 C7 . 1.468(4) no
C7 C8 . 1.491(4) no
C8 H8A . 0.9600 no
C8 H8B . 0.9600 no
C8 H8C . 0.9600 no
O1W H1D . 0.8499 no
O1W H1E . 0.8501 no

loop_
_geom_hbond_atom_site_label_D
_geom_hbond_atom_site_label_H
_geom_hbond_atom_site_label_A
_geom_hbond_site_symmetry_A
_geom_hbond_distance_DH
_geom_hbond_distance_HA
_geom_hbond_distance_DA
_geom_hbond_angle_DHA
_geom_hbond_publ_flag
O5 H5D N8 2_655 0.85 1.99 2.836(3) 174 y
O5 H5E N5 . 0.85 2.08 2.892(3) 159 y
O6 H6A O1W . 0.85 1.83 2.678(4) 172 y
O6 H6B N7 2_545 0.85 2.19 3.038(4) 175 y
O7 H7A O2 . 0.85 1.90 2.744(3) 173 y
O7 H7B O3 1_545 0.85 1.90 2.729(3) 164 y
O1W H1D O4 2_556 0.85 2.33 3.138(4) 160 y
O1W H1E O1 2 0.85 2.09 2.940(4) 178 y
